data_9000188
loop_
_publ_author_name
'Baur, W. H.'

_publ_section_title
;
 A comparison of the crystal structures of pseudolaueite and laueite
;
_journal_name_full 'American Mineralogist'
_journal_page_first 1312
_journal_page_last 1323
_journal_volume 54
_journal_year 1969
_chemical_formula_sum 'Fe2 H18 Mn O18 P2'
_chemical_name_mineral Pseudolaueite
_space_group_IT_number 14
_symmetry_space_group_name_Hall '-P 2yab'
_symmetry_space_group_name_H-M 'P 1 21/a 1'
_cell_angle_alpha 90
_cell_angle_beta 104.63
_cell_angle_gamma 90
_cell_formula_units_Z 2
_cell_length_a 9.647
_cell_length_b 7.428
_cell_length_c 10.194
_cell_volume 706.796
_database_code_amcsd 0000193
_exptl_crystal_density_diffrn 2.484
_cod_original_cell_volume 706.797
_cod_original_formula_sum 'Mn Fe2 P2 O18 H18'
_cod_database_code 9000188

loop_
_space_group_symop_operation_xyz
x,y,z
1/2+x,1/2-y,z
1/2-x,1/2+y,-z
-x,-y,-z

loop_
_atom_site_label
_atom_site_fract_x
_atom_site_fract_y
_atom_site_fract_z
_atom_site_U_iso_or_equiv
_atom_site_type_symbol
_atom_site_attached_hydrogens
Mn 0.00000 0.00000 0.00000 0.01646 Mn 0
Fe 0.24660 0.12940 0.50150 0.00760 Fe 0
P 0.51170 0.37530 0.68230 0.01013 P 0
O1 0.16070 0.10010 0.65850 0.01267 O 0
O2 0.43680 0.21380 0.60330 0.01267 O 0
O3 0.03220 0.15540 0.83570 0.01520 O 0
O4 0.07340 0.04950 0.35920 0.01520 O 0
O-H5 0.67740 0.12050 0.48050 0.01267 O 1
Wat6 0.34000 0.16760 0.33210 0.02786 O 2
Wat7 0.24610 0.96360 0.08180 0.02786 O 2
Wat8 0.01690 0.23300 0.12760 0.02153 O 2
Wat9 0.37020 0.05730 0.88170 0.02280 O 2

loop_
_cod_changelog_entry_id
_cod_changelog_entry_author
_cod_changelog_entry_date
_cod_changelog_entry_text
1
;cod-tools version 3.8.0
Id: cif_guess_AMCSD_atom_types 9574 2023-05-10 09:00:05Z saulius
;
2023-05-10T18:45:54+03:00
;Derived atom types and hydrogen counts
from atom names that follow the AMCSD naming convention
(Wat == water, O-H == hydroxyl).
;

loop_
_cod_related_entry_id
_cod_related_entry_database
_cod_related_entry_code
1 AMCSD 0000193
